data_1548538
loop_
_publ_author_name
'Zhou, Junfei'
'Liu, Tingting'
'Zhang, Hanqi'
'Zheng, Guijuan'
'Qiu, Yue'
'Deng, Mengyi'
'Zhang, Chun'
'Yao, Guangmin'

_publ_section_title
;
 Anti-inflammatory Grayanane Diterpenoids from the Leaves of Rhododendron
 molle
;
_journal_name_full 'Journal of Natural Products'
_journal_paper_doi 10.1021/acs.jnatprod.7b00799
_journal_year 2017
_chemical_absolute_configuration ad
_chemical_formula_sum 'C24 H36 O8'
_chemical_formula_weight 452.53
_chemical_name_systematic
;
 ?
;
_space_group_IT_number 4
_symmetry_cell_setting monoclinic
_symmetry_space_group_name_Hall 'P 2yb'
_symmetry_space_group_name_H-M 'P 1 21 1'
_atom_sites_solution_hydrogens geom
_atom_sites_solution_primary direct
_atom_sites_solution_secondary difmap
_audit_conform_dict_location ftp://ftp.iucr.org/pub/cif_core.dic
_audit_conform_dict_name cif_core.dic
_audit_conform_dict_version 2.3
_audit_creation_date 2017-08-09T10:45:23-00:00
_audit_creation_method 'WinGX routine CIF_UPDATE'
_cell_angle_alpha 90
_cell_angle_beta 98.5930(10)
_cell_angle_gamma 90
_cell_formula_units_Z 4
_cell_length_a 8.7254(2)
_cell_length_b 13.1452(3)
_cell_length_c 20.1229(5)
_cell_measurement_reflns_used 2311
_cell_measurement_temperature 298(2)
_cell_measurement_theta_max 58.24
_cell_measurement_theta_min 3.7
_cell_volume 2282.13(9)
_computing_cell_refinement 'Bruker SAINT'
_computing_data_collection 'Bruker APEX2'
_computing_data_reduction 'Bruker SAINT'
_computing_molecular_graphics 'Bruker SHELXTL'
_computing_publication_material 'Bruker SHELXTL'
_computing_structure_refinement 'SHELXL-97 (Sheldrick, 1997)'
_computing_structure_solution 'SHELXS-97 (Sheldrick, 1990)'
_diffrn_ambient_temperature 298(2)
_diffrn_measured_fraction_theta_full 0.995
_diffrn_measured_fraction_theta_max 0.995
_diffrn_measurement_device_type 'Bruker APEX-II CCD'
_diffrn_measurement_method '\f and \w scans'
_diffrn_radiation_monochromator graphite
_diffrn_radiation_type CuK\a
_diffrn_radiation_wavelength 1.54178
_diffrn_reflns_av_R_equivalents 0.0197
_diffrn_reflns_av_unetI/netI 0.0175
_diffrn_reflns_limit_h_max 10
_diffrn_reflns_limit_h_min -10
_diffrn_reflns_limit_k_max 15
_diffrn_reflns_limit_k_min -15
_diffrn_reflns_limit_l_max 23
_diffrn_reflns_limit_l_min -23
_diffrn_reflns_number 28647
_diffrn_reflns_theta_full 66.63
_diffrn_reflns_theta_max 66.63
_diffrn_reflns_theta_min 2.22
_exptl_absorpt_coefficient_mu 0.809
_exptl_absorpt_correction_T_max 0.924
_exptl_absorpt_correction_T_min 0.794
_exptl_absorpt_correction_type multi-scan
_exptl_absorpt_process_details 'SADABS, Sheldrick,2008'
_exptl_crystal_colour colorless
_exptl_crystal_density_diffrn 1.317
_exptl_crystal_density_method 'not measured'
_exptl_crystal_description block
_exptl_crystal_F_000 976
_exptl_crystal_size_max 0.3
_exptl_crystal_size_mid 0.2
_exptl_crystal_size_min 0.1
_refine_diff_density_max 0.379
_refine_diff_density_min -0.387
_refine_diff_density_rms 0.041
_refine_ls_abs_structure_details
;
        Flack H D (1983), Acta Cryst. A39, 876-881;
        Flack  parameter = 0.08(9), 3791 Friedel pairs.
        Hooft <i>et al.</i> (2010) and Spek (2009);
        Hooft parameter = 0.08(3), 3791 Bijvoet pairs.
;
_refine_ls_extinction_method none
_refine_ls_goodness_of_fit_ref 1.055
_refine_ls_hydrogen_treatment constr
_refine_ls_matrix_type full
_refine_ls_number_parameters 578
_refine_ls_number_reflns 8005
_refine_ls_number_restraints 1
_refine_ls_restrained_S_all 1.055
_refine_ls_R_factor_all 0.0345
_refine_ls_R_factor_gt 0.034
_refine_ls_shift/su_max 0.001
_refine_ls_shift/su_mean 0
_refine_ls_structure_factor_coef Fsqd
_refine_ls_weighting_details 'calc w=1/[\s^2^(Fo^2^)+(0.0641P)^2^+0.4234P] where P=(Fo^2^+2Fc^2^)/3'
_refine_ls_weighting_scheme calc
_refine_ls_wR_factor_gt 0.0935
_refine_ls_wR_factor_ref 0.0939
_reflns_number_gt 7887
_reflns_number_total 8005
_reflns_threshold_expression >2sigma(I)
_cod_data_source_file np7b00799_si_008.cif
_cod_data_source_block 170713ygm_zjf1_43_3_0m
_cod_original_sg_symbol_H-M 'P 21'
_cod_database_code 1548538

loop_
_symmetry_equiv_pos_as_xyz
'x, y, z'
'-x, y+1/2, -z'

loop_
_atom_site_label
_atom_site_type_symbol
_atom_site_fract_x
_atom_site_fract_y
_atom_site_fract_z
_atom_site_U_iso_or_equiv
_atom_site_adp_type
_atom_site_occupancy
_atom_site_symmetry_multiplicity
_atom_site_calc_flag
_atom_site_refinement_flags
O1 O -0.14237(15) 0.19878(11) 0.56596(7) 0.0371(3) Uani 1 1 d .
O2 O 0.15774(13) 0.26936(9) 0.55721(6) 0.0275(2) Uani 1 1 d .
H2A H 0.0517 0.2846 0.5522 0.041 Uiso 1 1 d R
O3 O 0.41249(13) 0.20594(9) 0.65025(6) 0.0263(2) Uani 1 1 d .
O4 O 0.58517(15) 0.08253(10) 0.68415(7) 0.0356(3) Uani 1 1 d .
O5 O 0.35659(19) -0.12689(13) 0.60500(8) 0.0496(4) Uani 1 1 d .
O6 O 0.51331(14) -0.06451(10) 0.53546(6) 0.0292(3) Uani 1 1 d .
O7 O 0.69404(13) -0.03990(9) 0.43593(6) 0.0277(3) Uani 1 1 d .
H7A H 0.6818 -0.0565 0.4741 0.041 Uiso 1 1 calc R
O8 O 0.00536(13) -0.00435(10) 0.43788(6) 0.0289(3) Uani 1 1 d .
H8A H -0.088 -0.0062 0.4394 0.043 Uiso 1 1 calc R
C1 C 0.07213(18) 0.09071(13) 0.53765(8) 0.0247(3) Uani 1 1 d .
H1A H 0.1143 0.0237 0.5518 0.03 Uiso 1 1 calc R
C2 C -0.0887(2) 0.09458(15) 0.55815(9) 0.0305(4) Uani 1 1 d .
H2B H -0.1634 0.04 0.5447 0.037 Uiso 1 1 calc R
C3 C -0.0780(2) 0.14024(15) 0.62439(10) 0.0343(4) Uani 1 1 d .
H3A H -0.1469 0.1161 0.6553 0.041 Uiso 1 1 calc R
C4 C 0.0883(2) 0.16508(14) 0.65161(9) 0.0303(4) Uani 1 1 d .
C5 C 0.16625(18) 0.16883(13) 0.58540(8) 0.0245(3) Uani 1 1 d .
C6 C 0.33615(18) 0.13861(12) 0.59700(8) 0.0237(3) Uani 1 1 d .
H6A H 0.345 0.0681 0.613 0.028 Uiso 1 1 calc R
C7 C 0.42274(18) 0.14938(13) 0.53727(8) 0.0243(3) Uani 1 1 d .
H7B H 0.5319 0.139 0.5537 0.029 Uiso 1 1 calc R
H7C H 0.4114 0.2194 0.5222 0.029 Uiso 1 1 calc R
C8 C 0.38112(17) 0.08143(12) 0.47504(8) 0.0221(3) Uani 1 1 d .
C9 C 0.22248(17) 0.10905(13) 0.43197(8) 0.0236(3) Uani 1 1 d .
H9A H 0.2284 0.1821 0.4229 0.028 Uiso 1 1 calc R
C10 C 0.06559(18) 0.09395(13) 0.45996(8) 0.0244(3) Uani 1 1 d .
C11 C 0.21188(19) 0.05651(14) 0.36228(8) 0.0275(3) Uani 1 1 d .
H11A H 0.1055 0.0598 0.3399 0.033 Uiso 1 1 calc R
H11B H 0.2754 0.094 0.335 0.033 Uiso 1 1 calc R
C12 C 0.26404(19) -0.05472(14) 0.36612(8) 0.0278(3) Uani 1 1 d .
H12A H 0.2799 -0.077 0.3217 0.033 Uiso 1 1 calc R
H12B H 0.1823 -0.0961 0.3799 0.033 Uiso 1 1 calc R
C13 C 0.41468(18) -0.07214(13) 0.41561(8) 0.0243(3) Uani 1 1 d .
H13A H 0.4445 -0.1441 0.4171 0.029 Uiso 1 1 calc R
C14 C 0.38433(18) -0.03504(12) 0.48474(8) 0.0234(3) Uani 1 1 d .
H14A H 0.2854 -0.0606 0.4955 0.028 Uiso 1 1 calc R
C15 C 0.51363(18) 0.09861(13) 0.43119(8) 0.0239(3) Uani 1 1 d .
H15A H 0.4809 0.1481 0.3962 0.029 Uiso 1 1 calc R
H15B H 0.606 0.1242 0.459 0.029 Uiso 1 1 calc R
C16 C 0.54870(18) -0.00409(13) 0.39960(8) 0.0253(3) Uani 1 1 d .
C17 C 0.5701(2) 0.00229(15) 0.32603(9) 0.0329(4) Uani 1 1 d .
H17A H 0.4759 0.0259 0.2998 0.049 Uiso 1 1 calc R
H17B H 0.5953 -0.0638 0.3105 0.049 Uiso 1 1 calc R
H17C H 0.6526 0.0488 0.3214 0.049 Uiso 1 1 calc R
C18 C 0.1001(2) 0.26436(16) 0.69208(10) 0.0361(4) Uani 1 1 d .
H18A H 0.2069 0.2783 0.7088 0.054 Uiso 1 1 calc R
H18B H 0.0431 0.2577 0.7291 0.054 Uiso 1 1 calc R
H18C H 0.0577 0.3192 0.6636 0.054 Uiso 1 1 calc R
C19 C 0.1481(2) 0.07531(16) 0.69720(10) 0.0368(4) Uani 1 1 d .
H19A H 0.2543 0.0871 0.716 0.055 Uiso 1 1 calc R
H19B H 0.1406 0.0137 0.6713 0.055 Uiso 1 1 calc R
H19C H 0.0866 0.069 0.7328 0.055 Uiso 1 1 calc R
C20 C -0.0461(2) 0.17586(15) 0.42679(9) 0.0311(4) Uani 1 1 d .
H20A H -0.0076 0.242 0.4411 0.047 Uiso 1 1 calc R
H20B H -0.1466 0.166 0.4398 0.047 Uiso 1 1 calc R
H20C H -0.054 0.1707 0.3788 0.047 Uiso 1 1 calc R
C21 C 0.5329(2) 0.16599(13) 0.69153(8) 0.0270(3) Uani 1 1 d .
C22 C 0.5953(3) 0.23727(16) 0.74721(10) 0.0422(5) Uani 1 1 d .
H22A H 0.5358 0.299 0.7432 0.063 Uiso 1 1 calc R
H22B H 0.7017 0.2526 0.7444 0.063 Uiso 1 1 calc R
H22C H 0.5884 0.2059 0.7897 0.063 Uiso 1 1 calc R
C23 C 0.4844(2) -0.11084(14) 0.59142(9) 0.0338(4) Uani 1 1 d .
C24 C 0.6338(3) -0.13852(16) 0.63470(10) 0.0437(5) Uani 1 1 d .
H24A H 0.7193 -0.1181 0.6128 0.066 Uiso 1 1 calc R
H24B H 0.6375 -0.2108 0.6418 0.066 Uiso 1 1 calc R
H24C H 0.6401 -0.1044 0.6772 0.066 Uiso 1 1 calc R
O1' O 0.69265(15) 0.29834(11) 0.07077(7) 0.0396(3) Uani 1 1 d .
O2' O 0.38310(13) 0.23091(9) 0.06213(6) 0.0301(3) Uani 1 1 d .
H2'A H 0.48 0.2149 0.0544 0.045 Uiso 1 1 d R
O3' O 0.18943(13) 0.29897(9) 0.15284(6) 0.0266(2) Uani 1 1 d .
O4' O 0.05950(18) 0.42927(11) 0.19054(8) 0.0439(3) Uani 1 1 d .
O5' O 0.45999(13) 0.50149(10) -0.05968(6) 0.0302(3) Uani 1 1 d .
H5'A H 0.5544 0.5032 -0.0581 0.045 Uiso 1 1 calc R
O6' O 0.2381(2) 0.63263(13) 0.10025(8) 0.0529(4) Uani 1 1 d .
O7' O 0.02620(14) 0.57010(10) 0.03481(6) 0.0308(3) Uani 1 1 d .
O8' O -0.22746(13) 0.54207(10) -0.06290(6) 0.0298(3) Uani 1 1 d .
H8'A H -0.1876 0.5602 -0.0253 0.045 Uiso 1 1 calc R
C1' C 0.46057(18) 0.40814(13) 0.04096(8) 0.0250(3) Uani 1 1 d .
H1'A H 0.4294 0.4758 0.0544 0.03 Uiso 1 1 calc R
C2' C 0.6350(2) 0.40278(15) 0.06200(10) 0.0321(4) Uani 1 1 d .
H2'B H 0.7017 0.4563 0.0481 0.039 Uiso 1 1 calc R
C3' C 0.6696(2) 0.35867(16) 0.12868(10) 0.0359(4) Uani 1 1 d .
H3'A H 0.76 0.3829 0.1594 0.043 Uiso 1 1 calc R
C4' C 0.52038(19) 0.33543(15) 0.15593(9) 0.0311(4) Uani 1 1 d .
C5' C 0.39734(19) 0.33175(13) 0.08935(8) 0.0257(3) Uani 1 1 d .
C6' C 0.23638(19) 0.36527(13) 0.10028(8) 0.0250(3) Uani 1 1 d .
H6'A H 0.2412 0.4358 0.1163 0.03 Uiso 1 1 calc R
C7' C 0.10866(18) 0.35592(13) 0.04056(8) 0.0257(3) Uani 1 1 d .
H7'1 H 0.0116 0.3701 0.0568 0.031 Uiso 1 1 calc R
H7'2 H 0.1051 0.2851 0.0268 0.031 Uiso 1 1 calc R
C8' C 0.10998(17) 0.42009(13) -0.02324(8) 0.0231(3) Uani 1 1 d .
C9' C 0.23817(19) 0.38805(13) -0.06511(8) 0.0248(3) Uani 1 1 d .
H9'A H 0.2249 0.3147 -0.0723 0.03 Uiso 1 1 calc R
C10' C 0.41470(18) 0.40351(13) -0.03663(9) 0.0252(3) Uani 1 1 d .
C11' C 0.2022(2) 0.43696(15) -0.13600(9) 0.0302(4) Uani 1 1 d .
H11C H 0.2938 0.4321 -0.1579 0.036 Uiso 1 1 calc R
H11D H 0.1203 0.3983 -0.1626 0.036 Uiso 1 1 calc R
C12' C 0.1525(2) 0.54862(15) -0.13510(9) 0.0306(4) Uani 1 1 d .
H12C H 0.1051 0.568 -0.18 0.037 Uiso 1 1 calc R
H12D H 0.244 0.5905 -0.1231 0.037 Uiso 1 1 calc R
C13' C 0.03752(19) 0.57106(13) -0.08572(8) 0.0259(3) Uani 1 1 d .
H13B H 0.0109 0.6435 -0.0858 0.031 Uiso 1 1 calc R
C14' C 0.11654(18) 0.53691(13) -0.01616(8) 0.0241(3) Uani 1 1 d .
H14B H 0.2236 0.5615 -0.0067 0.029 Uiso 1 1 calc R
C15' C -0.05296(18) 0.40251(13) -0.06644(9) 0.0254(3) Uani 1 1 d .
H15C H -0.0453 0.3516 -0.1007 0.03 Uiso 1 1 calc R
H15D H -0.1261 0.3785 -0.0381 0.03 Uiso 1 1 calc R
C16' C -0.10894(18) 0.50451(14) -0.09956(8) 0.0269(3) Uani 1 1 d .
C17' C -0.1825(2) 0.49549(17) -0.17295(9) 0.0373(4) Uani 1 1 d .
H17D H -0.107 0.4707 -0.1991 0.056 Uiso 1 1 calc R
H17E H -0.2187 0.5611 -0.1894 0.056 Uiso 1 1 calc R
H17F H -0.2683 0.449 -0.1766 0.056 Uiso 1 1 calc R
C18' C 0.5318(2) 0.23741(17) 0.19700(10) 0.0400(4) Uani 1 1 d .
H18D H 0.4355 0.2255 0.2133 0.06 Uiso 1 1 calc R
H18E H 0.6137 0.2436 0.2343 0.06 Uiso 1 1 calc R
H18F H 0.5533 0.1815 0.1692 0.06 Uiso 1 1 calc R
C19' C 0.4949(2) 0.42691(16) 0.20073(9) 0.0373(4) Uani 1 1 d .
H19D H 0.4013 0.4171 0.2196 0.056 Uiso 1 1 calc R
H19E H 0.4866 0.4879 0.1742 0.056 Uiso 1 1 calc R
H19F H 0.5811 0.4327 0.2363 0.056 Uiso 1 1 calc R
C20' C 0.5035(2) 0.32032(16) -0.06888(10) 0.0337(4) Uani 1 1 d .
H20D H 0.4744 0.2547 -0.0539 0.051 Uiso 1 1 calc R
H20E H 0.6129 0.3301 -0.0559 0.051 Uiso 1 1 calc R
H20F H 0.4785 0.3243 -0.1169 0.051 Uiso 1 1 calc R
C21' C 0.0992(2) 0.34139(14) 0.19354(8) 0.0280(4) Uani 1 1 d .
C22' C 0.0503(2) 0.26675(16) 0.24229(10) 0.0368(4) Uani 1 1 d .
H22D H 0.0957 0.2016 0.2359 0.055 Uiso 1 1 calc R
H22E H -0.0606 0.2608 0.235 0.055 Uiso 1 1 calc R
H22F H 0.0844 0.2899 0.2873 0.055 Uiso 1 1 calc R
C23' C 0.1002(3) 0.61685(14) 0.08975(9) 0.0371(4) Uani 1 1 d .
C24' C -0.0113(4) 0.64373(17) 0.13622(11) 0.0551(6) Uani 1 1 d .
H24D H -0.114 0.6238 0.1166 0.083 Uiso 1 1 calc R
H24E H -0.0088 0.7158 0.1439 0.083 Uiso 1 1 calc R
H24F H 0.0169 0.6089 0.1782 0.083 Uiso 1 1 calc R

loop_
_atom_site_aniso_label
_atom_site_aniso_U_11
_atom_site_aniso_U_22
_atom_site_aniso_U_33
_atom_site_aniso_U_23
_atom_site_aniso_U_13
_atom_site_aniso_U_12
O1 0.0250(6) 0.0422(8) 0.0445(7) -0.0054(6) 0.0067(5) 0.0047(5)
O2 0.0223(5) 0.0235(5) 0.0369(7) 0.0017(5) 0.0046(5) 0.0007(5)
O3 0.0247(6) 0.0263(6) 0.0270(6) -0.0026(5) 0.0009(4) 0.0015(5)
O4 0.0331(6) 0.0319(7) 0.0398(7) -0.0001(6) -0.0007(5) 0.0061(5)
O5 0.0568(9) 0.0526(9) 0.0413(8) 0.0144(7) 0.0131(7) -0.0040(8)
O6 0.0278(6) 0.0322(6) 0.0265(6) 0.0038(5) 0.0008(5) 0.0048(5)
O7 0.0189(5) 0.0302(6) 0.0333(6) -0.0029(5) 0.0019(4) 0.0007(5)
O8 0.0184(5) 0.0319(6) 0.0362(6) -0.0062(5) 0.0037(4) -0.0033(5)
C1 0.0193(7) 0.0263(8) 0.0290(8) 0.0017(6) 0.0048(6) -0.0004(6)
C2 0.0220(8) 0.0358(9) 0.0349(9) -0.0021(7) 0.0077(6) -0.0019(7)
C3 0.0259(8) 0.0409(10) 0.0384(10) -0.0020(8) 0.0121(7) -0.0021(8)
C4 0.0274(9) 0.0352(9) 0.0301(8) -0.0027(7) 0.0098(7) 0.0002(7)
C5 0.0216(8) 0.0247(8) 0.0276(8) -0.0008(6) 0.0055(6) 0.0019(6)
C6 0.0227(8) 0.0231(8) 0.0249(8) -0.0020(6) 0.0021(6) -0.0003(6)
C7 0.0175(7) 0.0257(8) 0.0294(8) -0.0034(6) 0.0024(6) -0.0016(6)
C8 0.0174(7) 0.0242(8) 0.0250(8) 0.0007(6) 0.0036(6) 0.0004(6)
C9 0.0192(7) 0.0256(8) 0.0257(8) 0.0025(6) 0.0027(6) 0.0009(6)
C10 0.0181(7) 0.0263(8) 0.0284(8) -0.0003(6) 0.0024(6) -0.0013(6)
C11 0.0210(7) 0.0366(9) 0.0245(8) 0.0021(7) 0.0018(6) 0.0012(7)
C12 0.0227(8) 0.0336(9) 0.0261(8) -0.0051(7) 0.0009(6) -0.0018(7)
C13 0.0216(7) 0.0237(8) 0.0272(8) -0.0017(6) 0.0025(6) -0.0008(6)
C14 0.0195(7) 0.0249(8) 0.0252(8) 0.0014(6) 0.0012(6) 0.0006(6)
C15 0.0198(7) 0.0243(8) 0.0282(8) 0.0013(6) 0.0055(6) -0.0011(6)
C16 0.0195(7) 0.0276(8) 0.0289(8) -0.0011(7) 0.0036(6) 0.0001(6)
C17 0.0292(8) 0.0397(10) 0.0313(9) -0.0037(8) 0.0094(7) -0.0015(8)
C18 0.0322(9) 0.0427(11) 0.0349(10) -0.0078(8) 0.0096(7) 0.0040(8)
C19 0.0385(10) 0.0418(10) 0.0326(9) 0.0037(8) 0.0135(8) -0.0016(8)
C20 0.0219(8) 0.0370(10) 0.0341(9) 0.0044(8) 0.0031(6) 0.0052(7)
C21 0.0249(8) 0.0302(9) 0.0257(8) 0.0021(7) 0.0029(6) -0.0003(7)
C22 0.0491(11) 0.0382(10) 0.0340(10) -0.0039(8) -0.0114(8) 0.0017(9)
C23 0.0481(11) 0.0250(8) 0.0278(9) 0.0004(7) 0.0037(8) 0.0052(8)
C24 0.0603(13) 0.0338(10) 0.0330(10) 0.0002(8) -0.0060(9) 0.0128(9)
O1' 0.0266(6) 0.0437(8) 0.0497(8) 0.0080(6) 0.0094(6) 0.0081(6)
O2' 0.0234(6) 0.0247(6) 0.0436(7) -0.0020(5) 0.0092(5) 0.0015(5)
O3' 0.0265(6) 0.0260(6) 0.0284(6) 0.0047(5) 0.0073(5) 0.0028(5)
O4' 0.0518(8) 0.0361(8) 0.0494(8) 0.0057(6) 0.0259(7) 0.0119(7)
O5' 0.0195(5) 0.0346(7) 0.0379(7) 0.0060(5) 0.0086(5) -0.0019(5)
O6' 0.0623(10) 0.0564(10) 0.0373(8) -0.0141(7) -0.0013(7) -0.0166(8)
O7' 0.0303(6) 0.0338(7) 0.0294(6) -0.0042(5) 0.0083(5) 0.0050(5)
O8' 0.0201(5) 0.0326(6) 0.0376(6) 0.0041(5) 0.0070(5) 0.0011(5)
C1' 0.0175(7) 0.0264(8) 0.0316(8) -0.0005(7) 0.0053(6) -0.0006(6)
C2' 0.0212(8) 0.0356(9) 0.0394(10) 0.0024(8) 0.0038(7) -0.0006(7)
C3' 0.0229(8) 0.0447(11) 0.0394(10) 0.0043(8) 0.0024(7) 0.0003(8)
C4' 0.0211(8) 0.0372(10) 0.0346(9) 0.0039(8) 0.0027(7) 0.0029(7)
C5' 0.0231(8) 0.0258(8) 0.0285(8) 0.0010(7) 0.0050(6) 0.0021(6)
C6' 0.0228(8) 0.0247(8) 0.0289(8) 0.0023(6) 0.0080(6) 0.0004(6)
C7' 0.0189(7) 0.0285(8) 0.0307(8) 0.0030(7) 0.0071(6) -0.0014(6)
C8' 0.0172(7) 0.0260(8) 0.0266(8) -0.0008(6) 0.0050(6) -0.0009(6)
C9' 0.0215(8) 0.0260(8) 0.0274(8) -0.0026(6) 0.0054(6) 0.0006(6)
C10' 0.0191(7) 0.0279(8) 0.0296(8) -0.0003(6) 0.0066(6) -0.0003(6)
C11' 0.0255(8) 0.0407(10) 0.0251(8) -0.0022(7) 0.0062(6) -0.0010(8)
C12' 0.0266(8) 0.0390(10) 0.0267(8) 0.0047(7) 0.0060(7) -0.0026(7)
C13' 0.0230(8) 0.0265(8) 0.0282(8) 0.0030(7) 0.0040(6) -0.0018(7)
C14' 0.0218(7) 0.0266(8) 0.0247(8) -0.0022(6) 0.0061(6) 0.0000(6)
C15' 0.0195(8) 0.0255(8) 0.0306(8) -0.0004(7) 0.0020(6) -0.0025(6)
C16' 0.0207(8) 0.0309(9) 0.0290(8) 0.0014(7) 0.0036(6) -0.0008(7)
C17' 0.0297(9) 0.0457(11) 0.0335(10) 0.0036(9) -0.0046(7) -0.0031(8)
C18' 0.0335(9) 0.0474(11) 0.0387(10) 0.0124(9) 0.0045(8) 0.0087(9)
C19' 0.0335(9) 0.0447(11) 0.0317(9) -0.0021(8) -0.0010(7) -0.0027(8)
C20' 0.0243(8) 0.0403(10) 0.0383(9) -0.0059(8) 0.0104(7) 0.0037(7)
C21' 0.0238(8) 0.0333(9) 0.0271(8) 0.0025(7) 0.0050(6) 0.0020(7)
C22' 0.0399(10) 0.0406(10) 0.0317(9) 0.0065(8) 0.0113(8) 0.0009(8)
C23' 0.0614(13) 0.0232(8) 0.0277(9) 0.0006(7) 0.0099(9) 0.0053(9)
C24' 0.0962(19) 0.0356(11) 0.0400(11) 0.0037(9) 0.0317(12) 0.0164(12)

loop_
_atom_type_symbol
_atom_type_description
_atom_type_scat_dispersion_real
_atom_type_scat_dispersion_imag
_atom_type_scat_source
C C 0.0181 0.0091 'International Tables Vol C Tables 4.2.6.8 and 6.1.1.4'
H H 0 0 'International Tables Vol C Tables 4.2.6.8 and 6.1.1.4'
O O 0.0492 0.0322 'International Tables Vol C Tables 4.2.6.8 and 6.1.1.4'

loop_
_geom_angle_atom_site_label_1
_geom_angle_atom_site_label_2
_geom_angle_atom_site_label_3
_geom_angle
C3 O1 C2 59.86(12)
C5 O2 H2A 103.4
C21 O3 C6 116.24(12)
C23 O6 C14 119.26(14)
C16 O7 H7A 109.5
C10 O8 H8A 109.5
C2 C1 C5 103.52(13)
C2 C1 C10 112.00(14)
C5 C1 C10 122.65(14)
C2 C1 H1A 105.8
C5 C1 H1A 105.8
C10 C1 H1A 105.8
C3 C2 O1 59.48(12)
C3 C2 C1 109.13(15)
O1 C2 C1 112.54(14)
C3 C2 H2B 120.3
O1 C2 H2B 120.3
C1 C2 H2B 120.3
O1 C3 C2 60.66(12)
O1 C3 C4 114.55(15)
C2 C3 C4 110.42(14)
O1 C3 H3A 119.2
C2 C3 H3A 119.2
C4 C3 H3A 119.2
C3 C4 C18 111.20(15)
C3 C4 C19 105.82(15)
C18 C4 C19 110.28(15)
C3 C4 C5 102.23(14)
C18 C4 C5 114.63(15)
C19 C4 C5 112.07(14)
O2 C5 C6 107.05(13)
O2 C5 C1 111.87(13)
C6 C5 C1 109.61(13)
O2 C5 C4 110.95(13)
C6 C5 C4 113.22(13)
C1 C5 C4 104.23(13)
O3 C6 C5 106.27(12)
O3 C6 C7 107.20(12)
C5 C6 C7 116.33(14)
O3 C6 H6A 108.9
C5 C6 H6A 108.9
C7 C6 H6A 108.9
C6 C7 C8 120.38(13)
C6 C7 H7B 107.2
C8 C7 H7B 107.2
C6 C7 H7C 107.2
C8 C7 H7C 107.2
H7B C7 H7C 106.9
C7 C8 C14 118.42(13)
C7 C8 C9 113.51(13)
C14 C8 C9 107.37(13)
C7 C8 C15 105.65(12)
C14 C8 C15 102.27(12)
C9 C8 C15 108.68(12)
C11 C9 C8 109.02(13)
C11 C9 C10 109.29(13)
C8 C9 C10 121.32(13)
C11 C9 H9A 105.3
C8 C9 H9A 105.3
C10 C9 H9A 105.3
O8 C10 C20 108.43(13)
O8 C10 C1 104.02(13)
C20 C10 C1 112.40(14)
O8 C10 C9 107.49(13)
C20 C10 C9 106.64(13)
C1 C10 C9 117.46(13)
C12 C11 C9 113.71(14)
C12 C11 H11A 108.8
C9 C11 H11A 108.8
C12 C11 H11B 108.8
C9 C11 H11B 108.8
H11A C11 H11B 107.7
C11 C12 C13 113.13(13)
C11 C12 H12A 109
C13 C12 H12A 109
C11 C12 H12B 109
C13 C12 H12B 109
H12A C12 H12B 107.8
C14 C13 C12 106.99(13)
C14 C13 C16 104.11(13)
C12 C13 C16 112.21(14)
C14 C13 H13A 111.1
C12 C13 H13A 111.1
C16 C13 H13A 111.1
O6 C14 C13 109.35(13)
O6 C14 C8 110.53(13)
C13 C14 C8 101.71(13)
O6 C14 H14A 111.6
C13 C14 H14A 111.6
C8 C14 H14A 111.6
C16 C15 C8 108.27(12)
C16 C15 H15A 110
C8 C15 H15A 110
C16 C15 H15B 110
C8 C15 H15B 110
H15A C15 H15B 108.4
O7 C16 C17 106.51(13)
O7 C16 C15 106.85(13)
C17 C16 C15 114.43(15)
O7 C16 C13 109.91(13)
C17 C16 C13 116.22(14)
C15 C16 C13 102.59(12)
C16 C17 H17A 109.5
C16 C17 H17B 109.5
H17A C17 H17B 109.5
C16 C17 H17C 109.5
H17A C17 H17C 109.5
H17B C17 H17C 109.5
C4 C18 H18A 109.5
C4 C18 H18B 109.5
H18A C18 H18B 109.5
C4 C18 H18C 109.5
H18A C18 H18C 109.5
H18B C18 H18C 109.5
C4 C19 H19A 109.5
C4 C19 H19B 109.5
H19A C19 H19B 109.5
C4 C19 H19C 109.5
H19A C19 H19C 109.5
H19B C19 H19C 109.5
C10 C20 H20A 109.5
C10 C20 H20B 109.5
H20A C20 H20B 109.5
C10 C20 H20C 109.5
H20A C20 H20C 109.5
H20B C20 H20C 109.5
O4 C21 O3 123.65(16)
O4 C21 C22 123.96(16)
O3 C21 C22 112.38(15)
C21 C22 H22A 109.5
C21 C22 H22B 109.5
H22A C22 H22B 109.5
C21 C22 H22C 109.5
H22A C22 H22C 109.5
H22B C22 H22C 109.5
O5 C23 O6 124.61(18)
O5 C23 C24 125.37(18)
O6 C23 C24 110.02(18)
C23 C24 H24A 109.5
C23 C24 H24B 109.5
H24A C24 H24B 109.5
C23 C24 H24C 109.5
H24A C24 H24C 109.5
H24B C24 H24C 109.5
C3' O1' C2' 59.79(12)
C5' O2' H2'A 104.5
C21' O3' C6' 116.36(13)
C10' O5' H5'A 109.5
C23' O7' C14' 118.32(14)
C16' O8' H8'A 109.5
C2' C1' C10' 112.03(14)
C2' C1' C5' 103.28(14)
C10' C1' C5' 122.77(14)
C2' C1' H1'A 105.9
C10' C1' H1'A 105.9
C5' C1' H1'A 105.9
C3' C2' O1' 59.57(12)
C3' C2' C1' 109.75(15)
O1' C2' C1' 112.90(14)
C3' C2' H2'B 120
O1' C2' H2'B 120
C1' C2' H2'B 120
O1' C3' C2' 60.64(12)
O1' C3' C4' 114.22(16)
C2' C3' C4' 110.06(15)
O1' C3' H3'A 119.4
C2' C3' H3'A 119.4
C4' C3' H3'A 119.4
C3' C4' C18' 112.06(15)
C3' C4' C19' 105.14(16)
C18' C4' C19' 110.24(15)
C3' C4' C5' 102.11(14)
C18' C4' C5' 114.36(15)
C19' C4' C5' 112.32(14)
O2' C5' C6' 107.13(13)
O2' C5' C1' 112.12(13)
C6' C5' C1' 108.99(13)
O2' C5' C4' 111.10(13)
C6' C5' C4' 113.09(14)
C1' C5' C4' 104.49(13)
O3' C6' C7' 105.68(13)
O3' C6' C5' 107.12(13)
C7' C6' C5' 116.58(14)
O3' C6' H6'A 109.1
C7' C6' H6'A 109.1
C5' C6' H6'A 109.1
C6' C7' C8' 121.38(13)
C6' C7' H7'1 107
C8' C7' H7'1 107
C6' C7' H7'2 107
C8' C7' H7'2 107
H7'1 C7' H7'2 106.7
C7' C8' C14' 118.29(14)
C7' C8' C9' 113.54(13)
C14' C8' C9' 107.44(13)
C7' C8' C15' 105.23(12)
C14' C8' C15' 102.47(13)
C9' C8' C15' 108.99(13)
C11' C9' C8' 108.80(13)
C11' C9' C10' 109.48(13)
C8' C9' C10' 120.76(13)
C11' C9' H9'A 105.6
C8' C9' H9'A 105.6
C10' C9' H9'A 105.6
O5' C10' C20' 108.62(13)
O5' C10' C1' 104.24(13)
C20' C10' C1' 112.41(14)
O5' C10' C9' 107.34(13)
C20' C10' C9' 106.36(14)
C1' C10' C9' 117.51(13)
C12' C11' C9' 113.87(14)
C12' C11' H11C 108.8
C9' C11' H11C 108.8
C12' C11' H11D 108.8
C9' C11' H11D 108.8
H11C C11' H11D 107.7
C11' C12' C13' 113.80(14)
C11' C12' H12C 108.8
C13' C12' H12C 108.8
C11' C12' H12D 108.8
C13' C12' H12D 108.8
H12C C12' H12D 107.7
C14' C13' C16' 104.29(13)
C14' C13' C12' 106.58(13)
C16' C13' C12' 112.16(14)
C14' C13' H13B 111.2
C16' C13' H13B 111.2
C12' C13' H13B 111.2
O7' C14' C13' 109.87(13)
O7' C14' C8' 110.37(13)
C13' C14' C8' 101.65(13)
O7' C14' H14B 111.5
C13' C14' H14B 111.5
C8' C14' H14B 111.5
C16' C15' C8' 108.26(13)
C16' C15' H15C 110
C8' C15' H15C 110
C16' C15' H15D 110
C8' C15' H15D 110
H15C C15' H15D 108.4
O8' C16' C17' 106.94(13)
O8' C16' C13' 110.60(14)
C17' C16' C13' 115.95(14)
O8' C16' C15' 106.32(13)
C17' C16' C15' 114.26(15)
C13' C16' C15' 102.41(13)
C16' C17' H17D 109.5
C16' C17' H17E 109.5
H17D C17' H17E 109.5
C16' C17' H17F 109.5
H17D C17' H17F 109.5
H17E C17' H17F 109.5
C4' C18' H18D 109.5
C4' C18' H18E 109.5
H18D C18' H18E 109.5
C4' C18' H18F 109.5
H18D C18' H18F 109.5
H18E C18' H18F 109.5
C4' C19' H19D 109.5
C4' C19' H19E 109.5
H19D C19' H19E 109.5
C4' C19' H19F 109.5
H19D C19' H19F 109.5
H19E C19' H19F 109.5
C10' C20' H20D 109.5
C10' C20' H20E 109.5
H20D C20' H20E 109.5
C10' C20' H20F 109.5
H20D C20' H20F 109.5
H20E C20' H20F 109.5
O4' C21' O3' 124.01(16)
O4' C21' C22' 123.66(17)
O3' C21' C22' 112.31(15)
C21' C22' H22D 109.5
C21' C22' H22E 109.5
H22D C22' H22E 109.5
C21' C22' H22F 109.5
H22D C22' H22F 109.5
H22E C22' H22F 109.5
O6' C23' O7' 124.50(18)
O6' C23' C24' 125.2(2)
O7' C23' C24' 110.3(2)
C23' C24' H24D 109.5
C23' C24' H24E 109.5
H24D C24' H24E 109.5
C23' C24' H24F 109.5
H24D C24' H24F 109.5
H24E C24' H24F 109.5

loop_
_geom_bond_atom_site_label_1
_geom_bond_atom_site_label_2
_geom_bond_distance
O1 C3 1.447(2)
O1 C2 1.464(2)
O2 C5 1.436(2)
O2 H2A 0.9368
O3 C21 1.345(2)
O3 C6 1.4703(19)
O4 C21 1.206(2)
O5 C23 1.206(3)
O6 C23 1.337(2)
O6 C14 1.4543(19)
O7 C16 1.4448(19)
O7 H7A 0.82
O8 C10 1.440(2)
O8 H8A 0.82
C1 C2 1.521(2)
C1 C5 1.554(2)
C1 C10 1.556(2)
C1 H1A 0.98
C2 C3 1.452(3)
C2 H2B 0.98
C3 C4 1.509(2)
C3 H3A 0.98
C4 C18 1.534(3)
C4 C19 1.537(3)
C4 C5 1.585(2)
C5 C6 1.519(2)
C6 C7 1.519(2)
C6 H6A 0.98
C7 C8 1.537(2)
C7 H7B 0.97
C7 H7C 0.97
C8 C14 1.543(2)
C8 C9 1.562(2)
C8 C15 1.572(2)
C9 C11 1.554(2)
C9 C10 1.569(2)
C9 H9A 0.98
C10 C20 1.537(2)
C11 C12 1.530(2)
C11 H11A 0.97
C11 H11B 0.97
C12 C13 1.543(2)
C12 H12A 0.97
C12 H12B 0.97
C13 C14 1.534(2)
C13 C16 1.544(2)
C13 H13A 0.98
C14 H14A 0.98
C15 C16 1.542(2)
C15 H15A 0.97
C15 H15B 0.97
C16 C17 1.522(2)
C17 H17A 0.96
C17 H17B 0.96
C17 H17C 0.96
C18 H18A 0.96
C18 H18B 0.96
C18 H18C 0.96
C19 H19A 0.96
C19 H19B 0.96
C19 H19C 0.96
C20 H20A 0.96
C20 H20B 0.96
C20 H20C 0.96
C21 C22 1.499(3)
C22 H22A 0.96
C22 H22B 0.96
C22 H22C 0.96
C23 C24 1.500(3)
C24 H24A 0.96
C24 H24B 0.96
C24 H24C 0.96
O1' C3' 1.448(3)
O1' C2' 1.464(2)
O2' C5' 1.432(2)
O2' H2'A 0.9067
O3' C21' 1.339(2)
O3' C6' 1.4749(19)
O4' C21' 1.205(2)
O5' C10' 1.444(2)
O5' H5'A 0.82
O6' C23' 1.208(3)
O7' C23' 1.343(2)
O7' C14' 1.4510(19)
O8' C16' 1.444(2)
O8' H8'A 0.82
C1' C2' 1.519(2)
C1' C10' 1.554(2)
C1' C5' 1.556(2)
C1' H1'A 0.98
C2' C3' 1.451(3)
C2' H2'B 0.98
C3' C4' 1.518(2)
C3' H3'A 0.98
C4' C18' 1.526(3)
C4' C19' 1.539(3)
C4' C5' 1.587(2)
C5' C6' 1.519(2)
C6' C7' 1.517(2)
C6' H6'A 0.98
C7' C8' 1.538(2)
C7' H7'1 0.97
C7' H7'2 0.97
C8' C14' 1.542(2)
C8' C9' 1.556(2)
C8' C15' 1.569(2)
C9' C11' 1.553(2)
C9' C10' 1.574(2)
C9' H9'A 0.98
C10' C20' 1.539(2)
C11' C12' 1.531(3)
C11' H11C 0.97
C11' H11D 0.97
C12' C13' 1.542(2)
C12' H12C 0.97
C12' H12D 0.97
C13' C14' 1.532(2)
C13' C16' 1.539(2)
C13' H13B 0.98
C14' H14B 0.98
C15' C16' 1.544(2)
C15' H15C 0.97
C15' H15D 0.97
C16' C17' 1.525(2)
C17' H17D 0.96
C17' H17E 0.96
C17' H17F 0.96
C18' H18D 0.96
C18' H18E 0.96
C18' H18F 0.96
C19' H19D 0.96
C19' H19E 0.96
C19' H19F 0.96
C20' H20D 0.96
C20' H20E 0.96
C20' H20F 0.96
C21' C22' 1.494(3)
C22' H22D 0.96
C22' H22E 0.96
C22' H22F 0.96
C23' C24' 1.489(3)
C24' H24D 0.96
C24' H24E 0.96
C24' H24F 0.96

loop_
_geom_torsion_atom_site_label_1
_geom_torsion_atom_site_label_2
_geom_torsion_atom_site_label_3
_geom_torsion_atom_site_label_4
_geom_torsion
C3 O1 C2 C1 -99.62(17)
C5 C1 C2 C3 -18.24(19)
C10 C1 C2 C3 -152.31(16)
C5 C1 C2 O1 45.79(18)
C10 C1 C2 O1 -88.28(17)
C2 O1 C3 C4 100.56(17)
C1 C2 C3 O1 105.46(16)
O1 C2 C3 C4 -107.42(17)
C1 C2 C3 C4 -2.0(2)
O1 C3 C4 C18 77.45(19)
C2 C3 C4 C18 143.57(17)
O1 C3 C4 C19 -162.79(14)
C2 C3 C4 C19 -96.68(18)
O1 C3 C4 C5 -45.34(19)
C2 C3 C4 C5 20.8(2)
C2 C1 C5 O2 -89.62(15)
C10 C1 C5 O2 38.1(2)
C2 C1 C5 C6 151.80(14)
C10 C1 C5 C6 -80.49(18)
C2 C1 C5 C4 30.33(16)
C10 C1 C5 C4 158.04(14)
C3 C4 C5 O2 89.36(16)
C18 C4 C5 O2 -31.07(19)
C19 C4 C5 O2 -157.75(14)
C3 C4 C5 C6 -150.25(15)
C18 C4 C5 C6 89.32(18)
C19 C4 C5 C6 -37.4(2)
C3 C4 C5 C1 -31.20(17)
C18 C4 C5 C1 -151.63(15)
C19 C4 C5 C1 81.69(17)
C21 O3 C6 C5 147.68(14)
C21 O3 C6 C7 -87.29(16)
O2 C5 C6 O3 67.09(15)
C1 C5 C6 O3 -171.39(12)
C4 C5 C6 O3 -55.49(17)
O2 C5 C6 C7 -52.13(18)
C1 C5 C6 C7 69.39(18)
C4 C5 C6 C7 -174.71(14)
O3 C6 C7 C8 174.43(13)
C5 C6 C7 C8 -66.9(2)
C6 C7 C8 C14 -55.3(2)
C6 C7 C8 C9 71.93(19)
C6 C7 C8 C15 -169.08(14)
C7 C8 C9 C11 165.38(13)
C14 C8 C9 C11 -61.79(16)
C15 C8 C9 C11 48.14(16)
C7 C8 C9 C10 -66.39(19)
C14 C8 C9 C10 66.44(18)
C15 C8 C9 C10 176.37(14)
C2 C1 C10 O8 -71.46(16)
C5 C1 C10 O8 164.60(14)
C2 C1 C10 C20 45.63(19)
C5 C1 C10 C20 -78.31(19)
C2 C1 C10 C9 169.92(14)
C5 C1 C10 C9 46.0(2)
C11 C9 C10 O8 33.97(17)
C8 C9 C10 O8 -94.13(16)
C11 C9 C10 C20 -82.14(16)
C8 C9 C10 C20 149.75(15)
C11 C9 C10 C1 150.72(14)
C8 C9 C10 C1 22.6(2)
C8 C9 C11 C12 44.88(17)
C10 C9 C11 C12 -89.80(16)
C9 C11 C12 C13 -44.10(19)
C11 C12 C13 C14 58.22(18)
C11 C12 C13 C16 -55.37(19)
C23 O6 C14 C13 -130.71(15)
C23 O6 C14 C8 118.11(16)
C12 C13 C14 O6 170.88(13)
C16 C13 C14 O6 -70.15(16)
C12 C13 C14 C8 -72.22(15)
C16 C13 C14 C8 46.75(15)
C7 C8 C14 O6 -38.15(18)
C9 C8 C14 O6 -168.28(12)
C15 C8 C14 O6 77.42(15)
C7 C8 C14 C13 -154.19(13)
C9 C8 C14 C13 75.68(14)
C15 C8 C14 C13 -38.62(14)
C7 C8 C15 C16 142.23(13)
C14 C8 C15 C16 17.70(16)
C9 C8 C15 C16 -95.63(15)
C8 C15 C16 O7 -105.43(14)
C8 C15 C16 C17 136.94(14)
C8 C15 C16 C13 10.17(16)
C14 C13 C16 O7 78.55(15)
C12 C13 C16 O7 -166.10(13)
C14 C13 C16 C17 -160.43(15)
C12 C13 C16 C17 -45.1(2)
C14 C13 C16 C15 -34.82(16)
C12 C13 C16 C15 80.53(16)
C6 O3 C21 O4 4.9(2)
C6 O3 C21 C22 -175.61(15)
C14 O6 C23 O5 -3.3(3)
C14 O6 C23 C24 177.29(14)
C3' O1' C2' C1' -100.21(17)
C10' C1' C2' C3' -152.40(16)
C5' C1' C2' C3' -18.3(2)
C10' C1' C2' O1' -88.03(18)
C5' C1' C2' O1' 46.04(19)
C2' O1' C3' C4' 100.28(17)
C1' C2' C3' O1' 105.58(16)
O1' C2' C3' C4' -107.20(17)
C1' C2' C3' C4' -1.6(2)
O1' C3' C4' C18' 77.3(2)
C2' C3' C4' C18' 143.18(17)
O1' C3' C4' C19' -162.98(15)
C2' C3' C4' C19' -97.07(19)
O1' C3' C4' C5' -45.56(19)
C2' C3' C4' C5' 20.3(2)
C2' C1' C5' O2' -90.20(16)
C10' C1' C5' O2' 37.4(2)
C2' C1' C5' C6' 151.36(14)
C10' C1' C5' C6' -81.02(19)
C2' C1' C5' C4' 30.21(16)
C10' C1' C5' C4' 157.83(14)
C3' C4' C5' O2' 90.17(17)
C18' C4' C5' O2' -31.1(2)
C19' C4' C5' O2' -157.70(14)
C3' C4' C5' C6' -149.32(15)
C18' C4' C5' C6' 89.42(18)
C19' C4' C5' C6' -37.2(2)
C3' C4' C5' C1' -30.93(17)
C18' C4' C5' C1' -152.18(15)
C19' C4' C5' C1' 81.21(17)
C21' O3' C6' C7' -87.94(17)
C21' O3' C6' C5' 147.13(14)
O2' C5' C6' O3' 65.62(16)
C1' C5' C6' O3' -172.86(13)
C4' C5' C6' O3' -57.12(17)
O2' C5' C6' C7' -52.43(18)
C1' C5' C6' C7' 69.09(18)
C4' C5' C6' C7' -175.17(14)
O3' C6' C7' C8' 175.72(14)
C5' C6' C7' C8' -65.5(2)
C6' C7' C8' C14' -56.6(2)
C6' C7' C8' C9' 70.6(2)
C6' C7' C8' C15' -170.26(14)
C7' C8' C9' C11' 165.27(14)
C14' C8' C9' C11' -61.98(16)
C15' C8' C9' C11' 48.34(17)
C7' C8' C9' C10' -66.95(19)
C14' C8' C9' C10' 65.79(19)
C15' C8' C9' C10' 176.12(14)
C2' C1' C10' O5' -72.36(16)
C5' C1' C10' O5' 163.91(13)
C2' C1' C10' C20' 45.1(2)
C5' C1' C10' C20' -78.64(19)
C2' C1' C10' C9' 169.03(14)
C5' C1' C10' C9' 45.3(2)
C11' C9' C10' O5' 35.13(17)
C8' C9' C10' O5' -92.34(17)
C11' C9' C10' C20' -80.99(17)
C8' C9' C10' C20' 151.54(15)
C11' C9' C10' C1' 152.08(15)
C8' C9' C10' C1' 24.6(2)
C8' C9' C11' C12' 43.88(18)
C10' C9' C11' C12' -90.03(16)
C9' C11' C12' C13' -42.8(2)
C11' C12' C13' C14' 57.23(18)
C11' C12' C13' C16' -56.31(19)
C23' O7' C14' C13' -131.83(15)
C23' O7' C14' C8' 116.87(16)
C16' C13' C14' O7' -70.17(16)
C12' C13' C14' O7' 171.02(13)
C16' C13' C14' C8' 46.72(15)
C12' C13' C14' C8' -72.09(15)
C7' C8' C14' O7' -36.59(19)
C9' C8' C14' O7' -166.72(12)
C15' C8' C14' O7' 78.53(15)
C7' C8' C14' C13' -153.13(13)
C9' C8' C14' C13' 76.75(14)
C15' C8' C14' C13' -38.01(15)
C7' C8' C15' C16' 141.11(14)
C14' C8' C15' C16' 16.83(16)
C9' C8' C15' C16' -96.79(15)
C14' C13' C16' O8' 77.62(16)
C12' C13' C16' O8' -167.44(14)
C14' C13' C16' C17' -160.44(15)
C12' C13' C16' C17' -45.5(2)
C14' C13' C16' C15' -35.34(16)
C12' C13' C16' C15' 79.59(16)
C8' C15' C16' O8' -105.09(14)
C8' C15' C16' C17' 137.20(15)
C8' C15' C16' C13' 11.00(16)
C6' O3' C21' O4' -2.1(3)
C6' O3' C21' C22' 176.60(14)
C14' O7' C23' O6' -0.7(3)
C14' O7' C23' C24' -179.28(15)
